data_1521288
loop_
_publ_author_name
'Reinholdt, Anders'
'Vibenholt, Johan E.'
'Morsing, Thorbj\/orn J.'
'Schau-Magnussen, Magnus'
'Reeler, Nini E. A.'
'Bendix, Jesper'

_publ_section_title
;
 Carbide complexes as \p-acceptor ligands
;
_journal_issue 10
_journal_name_full 'Chem. Sci.'
_journal_page_first 5815
_journal_paper_doi 10.1039/C5SC02077H
_journal_volume 6
_journal_year 2015
_chemical_formula_moiety 'C52 H77 Ag Cl2 N3 P2 Ru, C F3 O3 S, 2(C H Cl3)'
_chemical_formula_sum 'C55 H79 Ag Cl8 F3 N3 O3 P2 Ru S'
_chemical_formula_weight 1473.77
_chemical_name_systematic
mu-carbido-[(2,2':6',2''-terpyridine)silver(I)-dichlorobis(tricyclohexylphosphine)ruthenium(VI)]triflate
_space_group_IT_number 2
_symmetry_cell_setting triclinic
_symmetry_space_group_name_Hall '-P 1'
_symmetry_space_group_name_H-M 'P -1'
_atom_sites_solution_hydrogens geom
_atom_sites_solution_primary direct
_atom_sites_solution_secondary difmap
_audit_creation_method SHELXL-97
_audit_update_record
;
2015-05-26 deposited with the CCDC.
2015-07-07 downloaded from the CCDC.
;
_cell_angle_alpha 70.503(9)
_cell_angle_beta 74.933(5)
_cell_angle_gamma 68.534(9)
_cell_formula_units_Z 2
_cell_length_a 14.2480(9)
_cell_length_b 15.8140(18)
_cell_length_c 16.6070(18)
_cell_measurement_reflns_used 32982
_cell_measurement_temperature 123(2)
_cell_measurement_theta_max 37.0
_cell_measurement_theta_min 1.0
_cell_volume 3241.9(6)
_computing_cell_refinement 'COLLECT (Nonius, 1999)'
_computing_data_collection 'COLLECT (Nonius, 1999)'
_computing_data_reduction 'EvalCCD (Duisenberg <i>et al.</i>,  2003)'
_computing_molecular_graphics 'Mercury 3.0 (2011)'
_computing_publication_material 'SHELXL97 (Sheldrick, 2008)'
_computing_structure_refinement 'SHELXL-97 (Sheldrick, 1997)'
_computing_structure_solution 'SIR92 (Altomare, 1990)'
_diffrn_ambient_temperature 123(2)
_diffrn_measured_fraction_theta_full 0.997
_diffrn_measured_fraction_theta_max 0.997
_diffrn_measurement_device_type 'Nonius KappaCCD area-detector'
_diffrn_measurement_method '\w and \f scans'
_diffrn_radiation_monochromator graphite
_diffrn_radiation_source 'fine-focus sealed tube'
_diffrn_radiation_type MoK\a
_diffrn_radiation_wavelength 0.71073
_diffrn_reflns_av_R_equivalents 0.0602
_diffrn_reflns_av_sigmaI/netI 0.0440
_diffrn_reflns_limit_h_max 24
_diffrn_reflns_limit_h_min -24
_diffrn_reflns_limit_k_max 26
_diffrn_reflns_limit_k_min -26
_diffrn_reflns_limit_l_max 28
_diffrn_reflns_limit_l_min -14
_diffrn_reflns_number 152499
_diffrn_reflns_theta_full 37.05
_diffrn_reflns_theta_max 37.05
_diffrn_reflns_theta_min 1.32
_exptl_absorpt_coefficient_mu 1.005
_exptl_absorpt_correction_T_max 0.927
_exptl_absorpt_correction_T_min 0.730
_exptl_absorpt_correction_type integration
_exptl_absorpt_process_details
;
Gaussian integration (Coppens, 1970)
;
_exptl_crystal_colour yellow
_exptl_crystal_density_diffrn 1.510
_exptl_crystal_density_method 'not measured'
_exptl_crystal_description prism
_exptl_crystal_F_000 1508
_exptl_crystal_size_max 0.405
_exptl_crystal_size_mid 0.227
_exptl_crystal_size_min 0.076
_refine_diff_density_max 2.579
_refine_diff_density_min -2.633
_refine_diff_density_rms 0.155
_refine_ls_extinction_method none
_refine_ls_goodness_of_fit_ref 1.065
_refine_ls_hydrogen_treatment constr
_refine_ls_matrix_type full
_refine_ls_number_parameters 694
_refine_ls_number_reflns 32982
_refine_ls_number_restraints 0
_refine_ls_restrained_S_all 1.065
_refine_ls_R_factor_all 0.0921
_refine_ls_R_factor_gt 0.0605
_refine_ls_shift/su_max 0.001
_refine_ls_shift/su_mean 0.000
_refine_ls_structure_factor_coef Fsqd
_refine_ls_weighting_details 'calc w=1/[\s^2^(Fo^2^)+(0.0574P)^2^+8.4543P] where P=(Fo^2^+2Fc^2^)/3'
_refine_ls_weighting_scheme calc
_refine_ls_wR_factor_gt 0.1373
_refine_ls_wR_factor_ref 0.1571
_reflns_number_gt 24173
_reflns_number_total 32982
_reflns_threshold_expression >2sigma(I)
_cod_data_source_file c5sc02077h2.cif
_cod_data_source_block kcd1100
_cod_depositor_comments
;
The following automatic conversions were performed:

'_symmetry_cell_setting' value 'Triclinic' changed to 'triclinic'
according to
/usr/data/users/saulius/crontab/automatic-downloads/rss-feeds/RSC/lib/dictionaries/cif_core.dic
dictionary named 'cif_core.dic' version 2.4.2 from 2011-04-26.

Automatic conversion script
Id: cif_fix_values 3271 2015-04-21 07:52:19Z andrius 

 Adding full bibliography for 1521279--1521290.cif.
;
_cod_original_cell_volume 3241.9(5)
_cod_database_code 1521288

loop_
_symmetry_equiv_pos_as_xyz
'x, y, z'
'-x, -y, -z'

loop_
_atom_site_label
_atom_site_type_symbol
_atom_site_fract_x
_atom_site_fract_y
_atom_site_fract_z
_atom_site_U_iso_or_equiv
_atom_site_adp_type
_atom_site_occupancy
_atom_site_symmetry_multiplicity
_atom_site_calc_flag
_atom_site_refinement_flags
Ru1 Ru 0.165523(14) 0.171655(13) 0.146650(11) 0.01421(4) Uani 1 1 d .
Ag2 Ag 0.143097(17) -0.070885(14) 0.233805(13) 0.02431(5) Uani 1 1 d .
Cl3 Cl -0.00714(4) 0.26655(4) 0.14995(4) 0.01938(10) Uani 1 1 d .
P4 P 0.16278(5) 0.19266(5) 0.28548(4) 0.01723(10) Uani 1 1 d .
P5 P 0.17563(5) 0.19005(4) -0.00641(4) 0.01537(10) Uani 1 1 d .
Cl6 Cl 0.34447(4) 0.13630(5) 0.12242(4) 0.02347(11) Uani 1 1 d .
Cl7 Cl 0.48038(11) 0.33352(13) 1.04972(11) 0.0807(5) Uani 1 1 d .
Cl8 Cl 0.61280(10) 0.35766(11) 0.88557(9) 0.0656(3) Uani 1 1 d .
S9 S 0.26278(13) 0.37119(10) 0.51794(10) 0.0728(5) Uani 1 1 d .
Cl10 Cl 0.66689(13) 0.37418(17) 1.03572(12) 0.0932(6) Uani 1 1 d .
Cl11 Cl 0.53199(13) 0.24403(11) 0.31589(14) 0.0861(5) Uani 1 1 d .
Cl12 Cl 0.54301(15) 0.43314(12) 0.26653(11) 0.0867(5) Uani 1 1 d .
C13 C 0.0169(2) 0.11086(18) 0.01939(17) 0.0208(4) Uani 1 1 d .
H13A H 0.0290 0.0898 0.0788 0.025 Uiso 1 1 d R
H13B H 0.0558 0.0601 -0.0078 0.025 Uiso 1 1 d R
C14 C 0.28355(19) 0.09865(19) -0.04800(16) 0.0203(4) Uani 1 1 d .
H14 H 0.3455 0.1080 -0.0421 0.024 Uiso 1 1 d R
C15 C 0.2699(2) 0.10507(19) 0.34048(16) 0.0218(4) Uani 1 1 d .
H15 H 0.3318 0.1147 0.3012 0.026 Uiso 1 1 d R
C16 C 0.05224(18) 0.19782(17) -0.02893(14) 0.0168(4) Uani 1 1 d .
H16 H 0.0025 0.2477 -0.0035 0.020 Uiso 1 1 d R
C17 C -0.1055(2) 0.2580(2) 0.46385(18) 0.0279(5) Uani 1 1 d .
H17A H -0.1445 0.3016 0.4186 0.034 Uiso 1 1 d R
H17B H -0.1243 0.2862 0.5117 0.034 Uiso 1 1 d R
Cl18 Cl 0.6340(2) 0.29545(17) 0.4113(2) 0.1348(11) Uani 1 1 d .
C19 C 0.03721(19) 0.19728(18) 0.35373(15) 0.0194(4) Uani 1 1 d .
H19 H -0.0121 0.2389 0.3147 0.023 Uiso 1 1 d R
N20 N -0.0428(2) -0.0411(3) 0.26552(19) 0.0395(7) Uani 1 1 d .
C21 C 0.1099(2) 0.3880(2) -0.0517(2) 0.0279(5) Uani 1 1 d .
H21A H 0.0450 0.3843 -0.0562 0.033 Uiso 1 1 d R
H21B H 0.1077 0.3867 0.0075 0.033 Uiso 1 1 d R
C22 C 0.2876(2) -0.0017(2) 0.0062(2) 0.0279(5) Uani 1 1 d .
H22A H 0.2276 -0.0149 0.0029 0.033 Uiso 1 1 d R
H22B H 0.2869 -0.0070 0.0662 0.033 Uiso 1 1 d R
C23 C 0.2918(3) 0.4089(2) 0.2328(2) 0.0326(6) Uani 1 1 d .
H23A H 0.2864 0.4080 0.2925 0.039 Uiso 1 1 d R
H23B H 0.3581 0.4151 0.2027 0.039 Uiso 1 1 d R
N24 N 0.1031(2) -0.2075(2) 0.31148(15) 0.0320(6) Uani 1 1 d .
C25 C 0.0041(3) -0.2066(3) 0.33210(19) 0.0440(10) Uani 1 1 d .
C26 C -0.0967(2) 0.1346(2) 0.01764(17) 0.0232(4) Uani 1 1 d .
H26A H -0.1358 0.1828 0.0478 0.028 Uiso 1 1 d R
H26B H -0.1182 0.0789 0.0475 0.028 Uiso 1 1 d R
C27 C 0.2923(2) 0.1079(2) -0.14447(19) 0.0306(6) Uani 1 1 d .
H27A H 0.2946 0.1707 -0.1778 0.037 Uiso 1 1 d R
H27B H 0.2329 0.0989 -0.1546 0.037 Uiso 1 1 d R
C28 C 0.1029(3) 0.4834(2) 0.2330(3) 0.0374(7) Uani 1 1 d .
H28A H 0.0522 0.5357 0.2022 0.045 Uiso 1 1 d R
H28B H 0.0889 0.4864 0.2925 0.045 Uiso 1 1 d R
N29 N 0.2966(2) -0.19864(19) 0.25010(18) 0.0330(5) Uani 1 1 d .
C30 C -0.1001(2) 0.1185(2) 0.42098(18) 0.0255(5) Uani 1 1 d .
H30A H -0.1404 0.1575 0.3753 0.031 Uiso 1 1 d R
H30B H -0.1130 0.0581 0.4420 0.031 Uiso 1 1 d R
C31 C 0.1252(3) 0.4803(2) -0.1123(2) 0.0345(7) Uani 1 1 d .
H31A H 0.0705 0.5329 -0.0958 0.041 Uiso 1 1 d R
H31B H 0.1220 0.4835 -0.1709 0.041 Uiso 1 1 d R
C32 C -0.1180(2) 0.1696(2) -0.07527(18) 0.0253(5) Uani 1 1 d .
H32A H -0.0845 0.1193 -0.1038 0.030 Uiso 1 1 d R
H32B H -0.1909 0.1879 -0.0751 0.030 Uiso 1 1 d R
C33 C 0.0081(2) 0.2417(2) 0.42970(18) 0.0281(5) Uani 1 1 d .
H33A H 0.0477 0.2005 0.4753 0.034 Uiso 1 1 d R
H33B H 0.0227 0.3013 0.4102 0.034 Uiso 1 1 d R
C34 C 0.03455(19) 0.2302(2) -0.12391(15) 0.0212(4) Uani 1 1 d .
H34A H 0.0566 0.2854 -0.1547 0.025 Uiso 1 1 d R
H34B H 0.0738 0.1805 -0.1523 0.025 Uiso 1 1 d R
C35 C 0.3141(3) 0.4040(3) -0.1322(3) 0.0407(8) Uani 1 1 d .
H35A H 0.3153 0.4049 -0.1912 0.049 Uiso 1 1 d R
H35B H 0.3790 0.4086 -0.1289 0.049 Uiso 1 1 d R
C36 C -0.0755(3) -0.1139(3) 0.3125(2) 0.0405(9) Uani 1 1 d .
C37 C 0.0134(2) 0.10375(19) 0.38429(17) 0.0228(4) Uani 1 1 d .
H37A H 0.0541 0.0605 0.4286 0.027 Uiso 1 1 d R
H37B H 0.0316 0.0759 0.3362 0.027 Uiso 1 1 d R
C38 C -0.0794(2) 0.2539(2) -0.12490(17) 0.0230(5) Uani 1 1 d .
H38A H -0.1175 0.3059 -0.0992 0.028 Uiso 1 1 d R
H38B H -0.0913 0.2739 -0.1843 0.028 Uiso 1 1 d R
C39 C 0.2787(2) 0.0025(2) 0.35278(19) 0.0260(5) Uani 1 1 d .
H39A H 0.2781 -0.0062 0.2978 0.031 Uiso 1 1 d R
H39B H 0.2205 -0.0125 0.3930 0.031 Uiso 1 1 d R
C40 C 0.2836(2) 0.3164(2) 0.2299(2) 0.0291(5) Uani 1 1 d .
H40A H 0.3361 0.2639 0.2585 0.035 Uiso 1 1 d R
H40B H 0.2942 0.3149 0.1702 0.035 Uiso 1 1 d R
C41 C 0.2085(3) 0.4931(2) 0.1919(2) 0.0354(7) Uani 1 1 d .
H41A H 0.2190 0.4986 0.1305 0.042 Uiso 1 1 d R
H41B H 0.2128 0.5501 0.1985 0.042 Uiso 1 1 d R
C42 C 0.3002(2) 0.3105(2) -0.0715(2) 0.0347(7) Uani 1 1 d .
H42A H 0.3034 0.3076 -0.0130 0.042 Uiso 1 1 d R
H42B H 0.3550 0.2580 -0.0882 0.042 Uiso 1 1 d R
C43 C 0.3774(2) -0.0641(2) 0.3869(2) 0.0314(6) Uani 1 1 d .
H43A H 0.3790 -0.1287 0.3979 0.038 Uiso 1 1 d R
H43B H 0.4356 -0.0543 0.3433 0.038 Uiso 1 1 d R
C44 C 0.19657(19) 0.30283(18) -0.07445(16) 0.0200(4) Uani 1 1 d .
H44 H 0.1963 0.3062 -0.1344 0.024 Uiso 1 1 d R
C45 C 0.1779(2) 0.30709(18) 0.27502(16) 0.0211(4) Uani 1 1 d .
H45 H 0.1693 0.3122 0.3339 0.025 Uiso 1 1 d R
C46 C 0.0945(2) 0.3906(2) 0.2303(2) 0.0280(5) Uani 1 1 d .
H46A H 0.1019 0.3899 0.1708 0.034 Uiso 1 1 d R
H46B H 0.0277 0.3852 0.2595 0.034 Uiso 1 1 d R
C47 C 0.3862(3) -0.0485(3) 0.4698(2) 0.0350(7) Uani 1 1 d .
H47A H 0.4517 -0.0884 0.4873 0.042 Uiso 1 1 d R
H47B H 0.3331 -0.0659 0.5156 0.042 Uiso 1 1 d R
C48 C 0.3762(3) 0.0540(3) 0.4573(2) 0.0353(7) Uani 1 1 d .
H48A H 0.3785 0.0629 0.5117 0.042 Uiso 1 1 d R
H48B H 0.4331 0.0698 0.4156 0.042 Uiso 1 1 d R
C49 C -0.1324(2) 0.1662(2) 0.49432(17) 0.0276(5) Uani 1 1 d .
H49A H -0.0981 0.1242 0.5429 0.033 Uiso 1 1 d R
H49B H -0.2054 0.1792 0.5134 0.033 Uiso 1 1 d R
C50 C 0.1577(4) -0.3747(3) 0.3627(2) 0.0484(11) Uani 1 1 d .
H50 H 0.2100 -0.4316 0.3716 0.058 Uiso 1 1 d R
C51 C 0.2279(3) 0.4883(2) -0.1098(3) 0.0398(8) Uani 1 1 d .
H51A H 0.2294 0.4903 -0.0524 0.048 Uiso 1 1 d R
H51B H 0.2367 0.5462 -0.1507 0.048 Uiso 1 1 d R
C52 C 0.3918(2) -0.0640(3) -0.1214(2) 0.0357(7) Uani 1 1 d .
H52A H 0.4548 -0.1086 -0.1406 0.043 Uiso 1 1 d R
H52B H 0.3352 -0.0782 -0.1305 0.043 Uiso 1 1 d R
C53 C 0.2762(3) 0.1198(2) 0.42549(19) 0.0304(6) Uani 1 1 d .
H53A H 0.2721 0.1848 0.4166 0.037 Uiso 1 1 d R
H53B H 0.2192 0.1069 0.4689 0.037 Uiso 1 1 d R
C54 C 0.2833(3) -0.2798(2) 0.3049(2) 0.0383(8) Uani 1 1 d .
C55 C 0.1782(3) -0.2877(2) 0.32584(18) 0.0366(8) Uani 1 1 d .
F56 F 0.1673(3) 0.3756(3) 0.6756(2) 0.0958(14) Uani 1 1 d .
C57 C 0.3838(2) -0.0742(2) -0.0257(2) 0.0325(6) Uani 1 1 d .
H57A H 0.4438 -0.0659 -0.0160 0.039 Uiso 1 1 d R
H57B H 0.3817 -0.1371 0.0072 0.039 Uiso 1 1 d R
C58 C -0.1821(4) -0.1003(4) 0.3398(3) 0.0532(12) Uani 1 1 d .
H58 H -0.2057 -0.1513 0.3717 0.064 Uiso 1 1 d R
C59 C -0.2485(3) -0.0111(4) 0.3179(3) 0.0569(12) Uani 1 1 d .
H59 H -0.3181 -0.0023 0.3363 0.068 Uiso 1 1 d R
C60 C 0.0553(5) -0.3713(4) 0.3856(2) 0.0585(14) Uani 1 1 d .
H60 H 0.0394 -0.4274 0.4116 0.070 Uiso 1 1 d R
C61 C 0.3899(2) 0.0350(3) -0.1740(2) 0.0357(7) Uani 1 1 d .
H61A H 0.3938 0.0404 -0.2346 0.043 Uiso 1 1 d R
H61B H 0.4492 0.0474 -0.1679 0.043 Uiso 1 1 d R
C62 C -0.0214(4) -0.2890(3) 0.3714(2) 0.0511(11) Uani 1 1 d .
H62 H -0.0893 -0.2881 0.3875 0.061 Uiso 1 1 d R
C63 C -0.2149(3) 0.0647(4) 0.2704(3) 0.0518(11) Uani 1 1 d .
H63 H -0.2600 0.1253 0.2555 0.062 Uiso 1 1 d R
O64 O 0.3298(3) 0.4211(3) 0.4595(3) 0.0829(14) Uani 1 1 d .
C65 C 0.4714(4) -0.2571(4) 0.2666(4) 0.0619(13) Uani 1 1 d .
H65 H 0.5355 -0.2486 0.2525 0.074 Uiso 1 1 d R
C66 C -0.1105(3) 0.0465(3) 0.2455(3) 0.0446(9) Uani 1 1 d .
H66 H -0.0848 0.0962 0.2136 0.054 Uiso 1 1 d R
C67 C 0.3887(3) -0.1877(3) 0.2315(3) 0.0437(8) Uani 1 1 d .
H67 H 0.3979 -0.1315 0.1942 0.052 Uiso 1 1 d R
C68 C 0.5348(3) 0.3367(3) 0.3539(3) 0.0578(12) Uani 1 1 d .
H68 H 0.4708 0.3554 0.3927 0.069 Uiso 1 1 d R
C69 C 0.3631(4) -0.3518(3) 0.3423(3) 0.0625(14) Uani 1 1 d .
H69 H 0.3524 -0.4068 0.3810 0.075 Uiso 1 1 d R
O71 O 0.1683(5) 0.3959(6) 0.4912(3) 0.139(3) Uani 1 1 d .
C72 C 0.2275(5) 0.4172(4) 0.6117(3) 0.0646(14) Uani 1 1 d .
C75 C 0.4565(4) -0.3402(4) 0.3227(4) 0.0765(18) Uani 1 1 d .
H75 H 0.5110 -0.3880 0.3469 0.092 Uiso 1 1 d R
F77 F 0.3024(6) 0.4075(7) 0.6449(4) 0.199(4) Uani 1 1 d .
F78 F 0.1770(7) 0.5056(4) 0.5896(4) 0.181(3) Uani 1 1 d .
C81 C 0.5803(9) 0.3658(12) 0.9874(7) 0.226(9) Uani 1 1 d .
H81 H 0.5435 0.4334 0.9726 0.272 Uiso 1 1 d R
C83 C 0.15307(19) 0.06557(18) 0.18364(15) 0.0199(4) Uani 1 1 d .
O82 O 0.2996(7) 0.2756(4) 0.5500(6) 0.184(4) Uani 1 1 d .

loop_
_atom_site_aniso_label
_atom_site_aniso_U_11
_atom_site_aniso_U_22
_atom_site_aniso_U_33
_atom_site_aniso_U_23
_atom_site_aniso_U_13
_atom_site_aniso_U_12
Ru1 0.01463(7) 0.01684(8) 0.01286(7) -0.00427(5) -0.00285(5) -0.00596(6)
Ag2 0.03314(10) 0.02172(9) 0.02115(8) -0.00447(7) -0.00183(7) -0.01462(8)
Cl3 0.0183(2) 0.0230(2) 0.0172(2) -0.00790(19) -0.00387(17) -0.00376(19)
P4 0.0217(3) 0.0193(3) 0.0136(2) -0.00391(19) -0.00437(19) -0.0089(2)
P5 0.0165(2) 0.0179(2) 0.0133(2) -0.00480(18) -0.00190(18) -0.00686(19)
Cl6 0.0162(2) 0.0335(3) 0.0225(2) -0.0083(2) -0.00364(19) -0.0084(2)
Cl7 0.0523(7) 0.1028(12) 0.0869(10) -0.0326(9) 0.0198(7) -0.0381(8)
Cl8 0.0534(6) 0.0816(9) 0.0564(7) -0.0061(6) -0.0069(5) -0.0267(6)
S9 0.0865(10) 0.0605(7) 0.0745(8) -0.0286(7) 0.0394(8) -0.0520(7)
Cl10 0.0607(8) 0.1499(18) 0.0903(11) -0.0530(12) 0.0015(8) -0.0465(10)
Cl11 0.0681(9) 0.0529(7) 0.1336(15) -0.0095(8) -0.0365(9) -0.0140(6)
Cl12 0.1028(12) 0.0696(9) 0.0819(10) 0.0235(8) -0.0241(9) -0.0528(9)
C13 0.0221(10) 0.0197(10) 0.0240(10) -0.0041(8) -0.0084(8) -0.0085(8)
C14 0.0183(10) 0.0250(11) 0.0198(10) -0.0099(8) -0.0014(8) -0.0066(8)
C15 0.0252(11) 0.0248(11) 0.0185(10) -0.0030(8) -0.0083(8) -0.0102(9)
C16 0.0190(9) 0.0200(10) 0.0145(8) -0.0058(7) -0.0045(7) -0.0071(8)
C17 0.0342(14) 0.0308(13) 0.0190(10) -0.0121(10) 0.0038(9) -0.0107(11)
Cl18 0.1257(18) 0.0958(15) 0.194(3) 0.0083(16) -0.1160(19) -0.0259(13)
C19 0.0235(10) 0.0214(10) 0.0148(9) -0.0052(8) -0.0021(7) -0.0089(8)
N20 0.0350(14) 0.062(2) 0.0307(13) -0.0188(13) 0.0036(11) -0.0256(14)
C21 0.0287(13) 0.0207(11) 0.0323(13) -0.0076(10) 0.0031(10) -0.0103(10)
C22 0.0244(12) 0.0214(11) 0.0338(14) -0.0109(10) 0.0027(10) -0.0042(9)
C23 0.0377(16) 0.0274(14) 0.0385(16) -0.0049(12) -0.0076(12) -0.0188(12)
N24 0.0553(17) 0.0379(14) 0.0159(9) -0.0104(9) 0.0044(10) -0.0329(13)
C25 0.073(3) 0.069(3) 0.0172(11) -0.0170(14) 0.0099(13) -0.060(2)
C26 0.0242(11) 0.0256(12) 0.0248(11) -0.0069(9) -0.0060(9) -0.0118(9)
C27 0.0263(12) 0.0416(16) 0.0222(11) -0.0163(11) -0.0001(9) -0.0041(11)
C28 0.0393(17) 0.0236(13) 0.055(2) -0.0121(13) -0.0142(15) -0.0096(12)
N29 0.0432(15) 0.0226(11) 0.0316(12) -0.0081(9) -0.0031(11) -0.0094(10)
C30 0.0279(12) 0.0272(12) 0.0229(11) -0.0082(9) 0.0010(9) -0.0122(10)
C31 0.0337(15) 0.0195(12) 0.0462(18) -0.0019(11) -0.0032(13) -0.0116(11)
C32 0.0240(11) 0.0307(13) 0.0282(12) -0.0115(10) -0.0098(9) -0.0090(10)
C33 0.0368(14) 0.0364(15) 0.0187(10) -0.0139(10) 0.0007(10) -0.0173(12)
C34 0.0214(10) 0.0292(12) 0.0151(9) -0.0065(8) -0.0039(8) -0.0088(9)
C35 0.0306(15) 0.0358(17) 0.052(2) 0.0076(14) -0.0087(14) -0.0220(13)
C36 0.0455(18) 0.073(3) 0.0232(13) -0.0242(15) 0.0074(12) -0.0399(19)
C37 0.0249(11) 0.0235(11) 0.0201(10) -0.0066(9) 0.0014(8) -0.0101(9)
C38 0.0241(11) 0.0276(12) 0.0197(10) -0.0080(9) -0.0090(8) -0.0054(9)
C39 0.0267(12) 0.0240(12) 0.0295(12) -0.0030(10) -0.0134(10) -0.0077(10)
C40 0.0290(13) 0.0249(12) 0.0370(15) -0.0086(11) -0.0022(11) -0.0140(10)
C41 0.0481(19) 0.0231(13) 0.0414(17) -0.0028(12) -0.0129(14) -0.0192(13)
C42 0.0270(13) 0.0309(14) 0.0434(17) 0.0057(12) -0.0103(12) -0.0165(11)
C43 0.0265(13) 0.0312(14) 0.0326(14) -0.0017(11) -0.0119(11) -0.0057(11)
C44 0.0210(10) 0.0220(10) 0.0184(9) -0.0030(8) -0.0031(8) -0.0101(8)
C45 0.0282(11) 0.0216(10) 0.0180(9) -0.0053(8) -0.0048(8) -0.0120(9)
C46 0.0340(14) 0.0196(11) 0.0345(14) -0.0059(10) -0.0135(11) -0.0085(10)
C47 0.0308(14) 0.0409(17) 0.0304(14) 0.0028(12) -0.0162(11) -0.0111(13)
C48 0.0379(16) 0.0441(18) 0.0302(14) -0.0007(12) -0.0206(12) -0.0176(14)
C49 0.0283(13) 0.0344(14) 0.0187(10) -0.0086(10) 0.0032(9) -0.0116(11)
C50 0.099(3) 0.0329(17) 0.0246(14) -0.0061(12) -0.0084(17) -0.036(2)
C51 0.049(2) 0.0286(15) 0.0477(19) -0.0006(13) -0.0097(15) -0.0257(14)
C52 0.0209(12) 0.0459(18) 0.0490(18) -0.0342(16) -0.0027(12) -0.0028(12)
C53 0.0393(15) 0.0328(14) 0.0248(12) -0.0042(10) -0.0168(11) -0.0124(12)
C54 0.059(2) 0.0205(12) 0.0275(14) -0.0077(10) -0.0028(14) -0.0053(13)
C55 0.072(2) 0.0282(14) 0.0174(11) -0.0065(10) 0.0001(13) -0.0285(15)
F56 0.123(3) 0.152(4) 0.0489(17) -0.036(2) 0.0130(19) -0.094(3)
C57 0.0237(12) 0.0291(14) 0.0433(17) -0.0182(13) -0.0001(11) -0.0024(10)
C58 0.058(2) 0.094(4) 0.0317(17) -0.029(2) 0.0107(16) -0.051(3)
C59 0.0368(19) 0.099(4) 0.047(2) -0.036(3) -0.0025(16) -0.022(2)
C60 0.110(4) 0.071(3) 0.0249(15) -0.0109(17) 0.0028(19) -0.073(3)
C61 0.0236(12) 0.055(2) 0.0296(14) -0.0266(14) 0.0023(10) -0.0033(13)
C62 0.082(3) 0.058(3) 0.0334(17) -0.0124(16) 0.0068(18) -0.056(3)
C63 0.0358(18) 0.090(4) 0.0365(18) -0.032(2) -0.0035(14) -0.015(2)
O64 0.060(2) 0.064(2) 0.103(3) -0.013(2) 0.037(2) -0.0368(19)
C65 0.035(2) 0.058(3) 0.074(3) -0.018(2) 0.001(2) 0.0002(19)
C66 0.0329(16) 0.065(3) 0.0366(17) -0.0218(18) -0.0018(13) -0.0111(17)
C67 0.0370(18) 0.0387(18) 0.048(2) -0.0142(16) 0.0026(15) -0.0071(14)
C68 0.0331(18) 0.050(2) 0.068(3) 0.007(2) -0.0092(18) -0.0073(17)
C69 0.063(3) 0.035(2) 0.057(3) 0.0048(18) -0.003(2) 0.0023(19)
O71 0.149(5) 0.280(9) 0.060(3) -0.033(4) 0.016(3) -0.180(6)
C72 0.084(4) 0.074(4) 0.055(3) -0.010(2) -0.015(3) -0.051(3)
C75 0.057(3) 0.053(3) 0.083(4) 0.004(3) -0.016(3) 0.008(2)
F77 0.209(6) 0.375(11) 0.111(4) -0.005(5) -0.061(4) -0.229(8)
F78 0.303(9) 0.082(3) 0.106(4) -0.048(3) 0.030(5) -0.020(4)
C81 0.193(10) 0.48(2) 0.191(10) -0.259(14) 0.144(9) -0.279(14)
C83 0.0208(10) 0.0217(11) 0.0180(9) -0.0046(8) -0.0035(8) -0.0076(8)
O82 0.205(8) 0.055(3) 0.213(8) -0.037(4) 0.113(6) -0.050(4)

loop_
_atom_type_symbol
_atom_type_description
_atom_type_scat_dispersion_real
_atom_type_scat_dispersion_imag
_atom_type_scat_source
C C 0.0033 0.0016 'International Tables Vol C Tables 4.2.6.8 and 6.1.1.4'
H H 0.0000 0.0000 'International Tables Vol C Tables 4.2.6.8 and 6.1.1.4'
Ag Ag -0.8971 1.1015 'International Tables Vol C Tables 4.2.6.8 and 6.1.1.4'
Cl Cl 0.1484 0.1585 'International Tables Vol C Tables 4.2.6.8 and 6.1.1.4'
F F 0.0171 0.0103 'International Tables Vol C Tables 4.2.6.8 and 6.1.1.4'
N N 0.0061 0.0033 'International Tables Vol C Tables 4.2.6.8 and 6.1.1.4'
O O 0.0106 0.0060 'International Tables Vol C Tables 4.2.6.8 and 6.1.1.4'
P P 0.1023 0.0942 'International Tables Vol C Tables 4.2.6.8 and 6.1.1.4'
Ru Ru -1.2594 0.8363 'International Tables Vol C Tables 4.2.6.8 and 6.1.1.4'
S S 0.1246 0.1234 'International Tables Vol C Tables 4.2.6.8 and 6.1.1.4'

loop_
_geom_angle_atom_site_label_1
_geom_angle_atom_site_label_2
_geom_angle_atom_site_label_3
_geom_angle
C83 Ru1 Cl6 101.25(9)
C83 Ru1 Cl3 101.18(9)
Cl6 Ru1 Cl3 157.57(3)
C83 Ru1 P4 96.74(9)
Cl6 Ru1 P4 88.37(2)
Cl3 Ru1 P4 89.14(2)
C83 Ru1 P5 98.05(9)
Cl6 Ru1 P5 87.95(2)
Cl3 Ru1 P5 88.80(2)
P4 Ru1 P5 165.19(2)
C83 Ag2 N24 167.17(10)
C83 Ag2 N29 118.47(10)
N24 Ag2 N29 70.95(11)
C83 Ag2 N20 101.54(11)
N24 Ag2 N20 69.09(12)
N29 Ag2 N20 139.89(11)
C19 P4 C45 103.69(12)
C19 P4 C15 112.89(12)
C45 P4 C15 103.93(12)
C19 P4 Ru1 110.79(8)
C45 P4 Ru1 112.27(8)
C15 P4 Ru1 112.74(9)
C16 P5 C44 103.55(11)
C16 P5 C14 112.52(11)
C44 P5 C14 104.65(12)
C16 P5 Ru1 110.36(7)
C44 P5 Ru1 112.19(8)
C14 P5 Ru1 113.06(8)
O82 S9 O71 110.3(5)
O82 S9 O64 119.3(4)
O71 S9 O64 114.0(3)
O82 S9 C72 104.7(4)
O71 S9 C72 102.5(3)
O64 S9 C72 103.8(3)
C26 C13 C16 110.0(2)
C26 C13 H13A 109.7
C16 C13 H13A 109.8
C26 C13 H13B 109.6
C16 C13 H13B 109.6
H13A C13 H13B 108.2
C22 C14 C27 110.9(2)
C22 C14 P5 113.33(17)
C27 C14 P5 114.53(19)
C22 C14 H14 105.6
C27 C14 H14 105.9
P5 C14 H14 105.7
C39 C15 C53 110.4(2)
C39 C15 P4 114.68(18)
C53 C15 P4 114.8(2)
C39 C15 H15 105.3
C53 C15 H15 105.3
P4 C15 H15 105.2
C13 C16 C34 109.63(19)
C13 C16 P5 114.34(16)
C34 C16 P5 118.80(17)
C13 C16 H16 104.0
C34 C16 H16 104.1
P5 C16 H16 104.1
C33 C17 C49 111.7(3)
C33 C17 H17A 109.4
C49 C17 H17A 109.3
C33 C17 H17B 109.3
C49 C17 H17B 109.3
H17A C17 H17B 107.9
C37 C19 C33 109.7(2)
C37 C19 P4 114.09(18)
C33 C19 P4 118.20(19)
C37 C19 H19 104.3
C33 C19 H19 104.6
P4 C19 H19 104.4
C36 N20 C66 120.1(3)
C36 N20 Ag2 116.6(3)
C66 N20 Ag2 122.9(3)
C31 C21 C44 111.0(2)
C31 C21 H21A 109.3
C44 C21 H21A 109.6
C31 C21 H21B 109.4
C44 C21 H21B 109.5
H21A C21 H21B 108.0
C14 C22 C57 111.3(2)
C14 C22 H22A 109.3
C57 C22 H22A 109.5
C14 C22 H22B 109.4
C57 C22 H22B 109.4
H22A C22 H22B 108.0
C41 C23 C40 111.6(3)
C41 C23 H23A 109.1
C40 C23 H23A 109.2
C41 C23 H23B 109.5
C40 C23 H23B 109.4
H23A C23 H23B 108.0
C55 N24 C25 120.9(3)
C55 N24 Ag2 118.7(2)
C25 N24 Ag2 119.9(3)
N24 C25 C62 121.1(5)
N24 C25 C36 117.6(3)
C62 C25 C36 121.3(4)
C32 C26 C13 110.8(2)
C32 C26 H26A 109.5
C13 C26 H26A 109.4
C32 C26 H26B 109.5
C13 C26 H26B 109.5
H26A C26 H26B 108.1
C61 C27 C14 110.1(2)
C61 C27 H27A 109.2
C14 C27 H27A 109.4
C61 C27 H27B 110.0
C14 C27 H27B 109.9
H27A C27 H27B 108.2
C41 C28 C46 111.5(3)
C41 C28 H28A 109.1
C46 C28 H28A 109.3
C41 C28 H28B 109.5
C46 C28 H28B 109.5
H28A C28 H28B 107.9
C67 N29 C54 119.1(3)
C67 N29 Ag2 123.5(2)
C54 N29 Ag2 114.1(2)
C49 C30 C37 111.1(2)
C49 C30 H30A 109.3
C37 C30 H30A 109.3
C49 C30 H30B 109.7
C37 C30 H30B 109.4
H30A C30 H30B 108.0
C51 C31 C21 111.4(3)
C51 C31 H31A 109.6
C21 C31 H31A 109.4
C51 C31 H31B 109.1
C21 C31 H31B 109.3
H31A C31 H31B 107.9
C38 C32 C26 110.4(2)
C38 C32 H32A 109.6
C26 C32 H32A 109.6
C38 C32 H32B 109.4
C26 C32 H32B 109.6
H32A C32 H32B 108.1
C17 C33 C19 108.9(2)
C17 C33 H33A 110.0
C19 C33 H33A 110.2
C17 C33 H33B 109.7
C19 C33 H33B 109.7
H33A C33 H33B 108.3
C38 C34 C16 108.6(2)
C38 C34 H34A 109.8
C16 C34 H34A 109.9
C38 C34 H34B 110.1
C16 C34 H34B 110.0
H34A C34 H34B 108.4
C51 C35 C42 111.6(3)
C51 C35 H35A 109.1
C42 C35 H35A 108.8
C51 C35 H35B 109.5
C42 C35 H35B 109.8
H35A C35 H35B 108.0
N20 C36 C58 119.8(4)
N20 C36 C25 116.2(3)
C58 C36 C25 124.0(4)
C19 C37 C30 110.7(2)
C19 C37 H37A 109.4
C30 C37 H37A 109.4
C19 C37 H37B 109.6
C30 C37 H37B 109.7
H37A C37 H37B 108.1
C32 C38 C34 111.6(2)
C32 C38 H38A 109.3
C34 C38 H38A 109.3
C32 C38 H38B 109.4
C34 C38 H38B 109.3
H38A C38 H38B 107.9
C15 C39 C43 110.8(2)
C15 C39 H39A 109.2
C43 C39 H39A 109.4
C15 C39 H39B 109.6
C43 C39 H39B 109.6
H39A C39 H39B 108.1
C23 C40 C45 110.0(3)
C23 C40 H40A 109.6
C45 C40 H40A 109.7
C23 C40 H40B 109.6
C45 C40 H40B 109.7
H40A C40 H40B 108.2
C23 C41 C28 111.5(3)
C23 C41 H41A 109.1
C28 C41 H41A 109.5
C23 C41 H41B 109.4
C28 C41 H41B 109.3
H41A C41 H41B 108.0
C35 C42 C44 110.5(3)
C35 C42 H42A 109.0
C44 C42 H42A 109.5
C35 C42 H42B 109.9
C44 C42 H42B 109.7
H42A C42 H42B 108.2
C47 C43 C39 111.7(3)
C47 C43 H43A 109.1
C39 C43 H43A 109.2
C47 C43 H43B 109.3
C39 C43 H43B 109.4
H43A C43 H43B 107.9
C21 C44 C42 109.8(2)
C21 C44 P5 111.83(17)
C42 C44 P5 113.45(19)
C21 C44 H44 107.3
C42 C44 H44 107.0
P5 C44 H44 107.1
C40 C45 C46 109.9(2)
C40 C45 P4 114.15(19)
C46 C45 P4 112.10(18)
C40 C45 H45 106.8
C46 C45 H45 106.8
P4 C45 H45 106.7
C28 C46 C45 109.9(2)
C28 C46 H46A 109.9
C45 C46 H46A 109.7
C28 C46 H46B 109.4
C45 C46 H46B 109.7
H46A C46 H46B 108.2
C48 C47 C43 110.9(3)
C48 C47 H47A 109.4
C43 C47 H47A 109.5
C48 C47 H47B 109.4
C43 C47 H47B 109.4
H47A C47 H47B 108.0
C47 C48 C53 111.2(3)
C47 C48 H48A 109.4
C53 C48 H48A 109.2
C47 C48 H48B 109.5
C53 C48 H48B 109.3
H48A C48 H48B 108.1
C17 C49 C30 110.3(2)
C17 C49 H49A 109.7
C30 C49 H49A 109.5
C17 C49 H49B 109.6
C30 C49 H49B 109.5
H49A C49 H49B 108.2
C60 C50 C55 116.9(4)
C60 C50 H50 121.5
C55 C50 H50 121.6
C35 C51 C31 110.0(3)
C35 C51 H51A 109.5
C31 C51 H51A 109.6
C35 C51 H51B 109.9
C31 C51 H51B 109.5
H51A C51 H51B 108.2
C61 C52 C57 110.5(3)
C61 C52 H52A 109.6
C57 C52 H52A 109.6
C61 C52 H52B 109.4
C57 C52 H52B 109.6
H52A C52 H52B 108.1
C48 C53 C15 110.1(3)
C48 C53 H53A 109.9
C15 C53 H53A 109.7
C48 C53 H53B 109.4
C15 C53 H53B 109.6
H53A C53 H53B 108.1
N29 C54 C69 121.6(4)
N29 C54 C55 117.1(3)
C69 C54 C55 121.2(4)
N24 C55 C50 120.9(4)
N24 C55 C54 116.1(3)
C50 C55 C54 122.9(4)
C52 C57 C22 111.2(3)
C52 C57 H57A 109.5
C22 C57 H57A 109.6
C52 C57 H57B 109.3
C22 C57 H57B 109.2
H57A C57 H57B 108.0
C59 C58 C36 118.7(4)
C59 C58 H58 121.1
C36 C58 H58 120.2
C58 C59 C63 121.7(4)
C58 C59 H59 118.5
C63 C59 H59 119.7
C62 C60 C50 122.0(4)
C62 C60 H60 119.2
C50 C60 H60 118.8
C52 C61 C27 111.2(3)
C52 C61 H61A 109.3
C27 C61 H61A 109.5
C52 C61 H61B 109.2
C27 C61 H61B 109.6
H61A C61 H61B 107.9
C60 C62 C25 118.1(4)
C60 C62 H62 120.8
C25 C62 H62 121.1
C59 C63 C66 116.6(5)
C59 C63 H63 121.8
C66 C63 H63 121.6
C67 C65 C75 118.3(5)
C67 C65 H65 120.8
C75 C65 H65 120.8
N20 C66 C63 123.1(5)
N20 C66 H66 117.9
C63 C66 H66 119.1
N29 C67 C65 121.9(4)
N29 C67 H67 119.1
C65 C67 H67 119.0
Cl18 C68 Cl12 112.8(3)
Cl18 C68 Cl11 109.4(3)
Cl12 C68 Cl11 109.2(3)
Cl18 C68 H68 108.4
Cl12 C68 H68 108.5
Cl11 C68 H68 108.4
C75 C69 C54 118.9(5)
C75 C69 H69 120.4
C54 C69 H69 120.7
F77 C72 F78 108.9(7)
F77 C72 F56 105.2(5)
F78 C72 F56 106.8(6)
F77 C72 S9 114.2(6)
F78 C72 S9 108.8(4)
F56 C72 S9 112.6(4)
C69 C75 C65 120.1(5)
C69 C75 H75 120.0
C65 C75 H75 119.9
Cl7 C81 Cl8 119.5(4)
Cl7 C81 Cl10 118.5(7)
Cl8 C81 Cl10 119.4(4)
Cl7 C81 H81 95.4
Cl8 C81 H81 95.2
Cl10 C81 H81 95.5
Ru1 C83 Ag2 177.23(15)

loop_
_geom_bond_atom_site_label_1
_geom_bond_atom_site_label_2
_geom_bond_distance
Ru1 C83 1.642(3)
Ru1 Cl6 2.3556(6)
Ru1 Cl3 2.3643(6)
Ru1 P4 2.4253(7)
Ru1 P5 2.4318(7)
Ag2 C83 2.082(3)
Ag2 N24 2.305(3)
Ag2 N29 2.377(3)
Ag2 N20 2.458(3)
P4 C19 1.843(3)
P4 C45 1.846(3)
P4 C15 1.848(3)
P5 C16 1.844(2)
P5 C44 1.848(3)
P5 C14 1.849(3)
Cl7 C81 1.664(7)
Cl8 C81 1.669(8)
S9 O82 1.367(6)
S9 O71 1.405(6)
S9 O64 1.426(3)
S9 C72 1.813(6)
Cl10 C81 1.700(10)
Cl11 C68 1.794(6)
Cl12 C68 1.735(5)
C13 C26 1.528(4)
C13 C16 1.532(3)
C13 H13A 0.9700
C13 H13B 0.9700
C14 C22 1.529(4)
C14 C27 1.535(4)
C14 H14 0.9800
C15 C39 1.527(4)
C15 C53 1.535(4)
C15 H15 0.9801
C16 C34 1.545(3)
C16 H16 0.9800
C17 C33 1.524(4)
C17 C49 1.525(4)
C17 H17A 0.9700
C17 H17B 0.9699
Cl18 C68 1.715(5)
C19 C37 1.529(4)
C19 C33 1.538(3)
C19 H19 0.9800
N20 C36 1.325(5)
N20 C66 1.356(6)
C21 C31 1.527(4)
C21 C44 1.536(4)
C21 H21A 0.9701
C21 H21B 0.9701
C22 C57 1.533(4)
C22 H22A 0.9700
C22 H22B 0.9700
C23 C41 1.517(5)
C23 C40 1.528(4)
C23 H23A 0.9700
C23 H23B 0.9700
N24 C55 1.322(5)
N24 C25 1.358(5)
C25 C62 1.383(5)
C25 C36 1.483(7)
C26 C32 1.526(4)
C26 H26A 0.9701
C26 H26B 0.9700
C27 C61 1.534(4)
C27 H27A 0.9700
C27 H27B 0.9700
C28 C41 1.522(5)
C28 C46 1.531(4)
C28 H28A 0.9700
C28 H28B 0.9700
N29 C67 1.329(5)
N29 C54 1.350(4)
C30 C49 1.526(4)
C30 C37 1.532(4)
C30 H30A 0.9699
C30 H30B 0.9700
C31 C51 1.525(5)
C31 H31A 0.9699
C31 H31B 0.9700
C32 C38 1.526(4)
C32 H32A 0.9700
C32 H32B 0.9699
C33 H33A 0.9700
C33 H33B 0.9701
C34 C38 1.530(4)
C34 H34A 0.9700
C34 H34B 0.9699
C35 C51 1.523(6)
C35 C42 1.535(4)
C35 H35A 0.9700
C35 H35B 0.9700
C36 C58 1.423(6)
C37 H37A 0.9700
C37 H37B 0.9700
C38 H38A 0.9700
C38 H38B 0.9699
C39 C43 1.530(4)
C39 H39A 0.9699
C39 H39B 0.9700
C40 C45 1.533(4)
C40 H40A 0.9700
C40 H40B 0.9700
C41 H41A 0.9701
C41 H41B 0.9700
C42 C44 1.540(4)
C42 H42A 0.9700
C42 H42B 0.9700
C43 C47 1.521(5)
C43 H43A 0.9699
C43 H43B 0.9701
C44 H44 0.9801
C45 C46 1.537(4)
C45 H45 0.9799
C46 H46A 0.9699
C46 H46B 0.9701
C47 C48 1.519(5)
C47 H47A 0.9699
C47 H47B 0.9700
C48 C53 1.526(4)
C48 H48A 0.9700
C48 H48B 0.9701
C49 H49A 0.9700
C49 H49B 0.9700
C50 C60 1.395(7)
C50 C55 1.410(5)
C50 H50 0.9300
C51 H51A 0.9701
C51 H51B 0.9699
C52 C61 1.511(6)
C52 C57 1.522(5)
C52 H52A 0.9700
C52 H52B 0.9700
C53 H53A 0.9699
C53 H53B 0.9700
C54 C69 1.386(6)
C54 C55 1.489(6)
F56 C72 1.330(6)
C57 H57A 0.9701
C57 H57B 0.9699
C58 C59 1.370(8)
C58 H58 0.9300
C59 C63 1.371(8)
C59 H59 0.9300
C60 C62 1.353(8)
C60 H60 0.9300
C61 H61A 0.9699
C61 H61B 0.9700
C62 H62 0.9300
C63 C66 1.384(5)
C63 H63 0.9300
C65 C67 1.384(6)
C65 C75 1.387(8)
C65 H65 0.9301
C66 H66 0.9300
C67 H67 0.9300
C68 H68 0.9800
C69 C75 1.350(8)
C69 H69 0.9300
C72 F77 1.263(7)
C72 F78 1.291(8)
C75 H75 0.9300
C81 H81 0.9800
